data_7710539
loop_
_publ_author_name
'Dankert, Fabian'
'Fischer, Malte'
'Hering-Junghans, Christian'

_publ_section_title
;
 Modulating the reactivity of phosphanylidenephosphoranes towards water
 with Lewis acids
;
_journal_name_full 'Dalton Transactions'
_journal_paper_doi 10.1039/D2DT01575G
_journal_year 2022
_chemical_formula_moiety 'Cl4 Ga, C21 H39 P2'
_chemical_formula_sum 'C21 H39 Cl4 Ga P2'
_chemical_formula_weight 564.98
_chemical_properties_physical Air-sensitive,Moisture-sensitive,Hygroscopic,Heat-sensitive,Oxygen-sensitive
_space_group_crystal_system monoclinic
_space_group_IT_number 14
_space_group_name_Hall '-P 2yn'
_space_group_name_H-M_alt 'P 1 21/n 1'
_atom_sites_solution_hydrogens mixed
_atom_sites_solution_primary dual
_audit_creation_date 2022-03-05
_audit_creation_method
;
Olex2 1.3
(compiled 2020.11.12 svn.r5f609507 for OlexSys, GUI svn.r6226)
;
_audit_update_record
;
2022-04-13 deposited with the CCDC.	2022-06-23 downloaded from the CCDC.
;
_cell_angle_alpha 90
_cell_angle_beta 101.014(3)
_cell_angle_gamma 90
_cell_formula_units_Z 4
_cell_length_a 10.6965(3)
_cell_length_b 10.6920(2)
_cell_length_c 24.8307(8)
_cell_measurement_reflns_used 34228
_cell_measurement_temperature 150(2)
_cell_measurement_theta_max 29.50
_cell_measurement_theta_min 1.67
_cell_volume 2787.50(13)
_computing_cell_refinement
;
X-Area Recipe 1.37.0.0 (STOE, 2021)
;
_computing_data_collection
;
X-Area WinXpose 2.0.22.0 (STOE, 2016)
;
_computing_data_reduction
;
X-Area Integrate 2.5.1.0 (STOE, 2021)
X-Area LANA 2.6.2.0 (STOE, 2021)
;
_computing_molecular_graphics 'Olex2 1.3 (Dolomanov et al., 2009)'
_computing_publication_material
;
STOE & Cie GmbH, X-Area, software package for collecting single-crystal or
multi-domain crystal data on STOE area-detector diffractometers, for image 
processing, for the correction and scaling of reflection intensities and 
for outlier rejection, version 2.0, Darmstadt 2021
;
_computing_structure_refinement 'SHELXL 2018/3 (Sheldrick, 2015)'
_computing_structure_solution 'XT  (Sheldrick, 2015)'
_diffrn_ambient_temperature 150(2)
_diffrn_detector 'image plate (34 cm diameter)'
_diffrn_detector_area_resol_mean 6.67
_diffrn_detector_type 'STOE Imaging Plate'
_diffrn_measured_fraction_theta_full 1.000
_diffrn_measured_fraction_theta_max 0.995
_diffrn_measurement_details
;
 315 frames, detector distance = 100 mm
;
_diffrn_measurement_device '2-circle diffractometer'
_diffrn_measurement_device_type 'STOE IPDS II'
_diffrn_measurement_method 'rotation method, \w scans'
_diffrn_radiation_collimation '0.5 mm diameter, monocapillary'
_diffrn_radiation_monochromator 'plane graphite'
_diffrn_radiation_polarisn_norm 0
_diffrn_radiation_probe x-ray
_diffrn_radiation_type 'Mo K\a'
_diffrn_radiation_wavelength 0.71073
_diffrn_reflns_av_R_equivalents 0.0234
_diffrn_reflns_av_unetI/netI 0.0201
_diffrn_reflns_Laue_measured_fraction_full 1.000
_diffrn_reflns_Laue_measured_fraction_max 0.995
_diffrn_reflns_limit_h_max 14
_diffrn_reflns_limit_h_min -14
_diffrn_reflns_limit_k_max 12
_diffrn_reflns_limit_k_min -14
_diffrn_reflns_limit_l_max 33
_diffrn_reflns_limit_l_min -34
_diffrn_reflns_number 42166
_diffrn_reflns_point_group_measured_fraction_full 1.000
_diffrn_reflns_point_group_measured_fraction_max 0.995
_diffrn_reflns_theta_full 25.242
_diffrn_reflns_theta_max 29.232
_diffrn_reflns_theta_min 1.671
_diffrn_source 'sealed X-ray tube, 12 x 0.4 mm long-fine focus'
_diffrn_source_current 30
_diffrn_source_power 1.500
_diffrn_source_voltage 50
_exptl_absorpt_coefficient_mu 1.492
_exptl_absorpt_correction_T_max 0.4778
_exptl_absorpt_correction_T_min 0.3690
_exptl_absorpt_correction_type multi-scan
_exptl_absorpt_process_details
;
STOE LANA, absorption correction by scaling of reflection intensities.
J. Koziskova, F. Hahn, J. Richter, J. Kozisek, "Comparison of different
absorption corrections on the model structure of tetrakis(\m~2~-acetato)-
diaqua-di-copper(II)", Acta Chimica Slovaca, vol. 9, no. 2, 2016, pp. 136 - 140.
Afterwards a spherical absorption correction was performed within STOE LANA.
;
_exptl_crystal_colour colourless
_exptl_crystal_colour_primary colourless
_exptl_crystal_density_diffrn 1.346
_exptl_crystal_density_method 'not measured'
_exptl_crystal_description plate
_exptl_crystal_F_000 1176
_exptl_crystal_size_max 0.27
_exptl_crystal_size_mid 0.14
_exptl_crystal_size_min 0.12
_exptl_crystal_size_rad 0.078
_refine_diff_density_max 0.497
_refine_diff_density_min -0.214
_refine_diff_density_rms 0.062
_refine_ls_extinction_method none
_refine_ls_goodness_of_fit_ref 0.987
_refine_ls_hydrogen_treatment mixed
_refine_ls_matrix_type full
_refine_ls_number_parameters 269
_refine_ls_number_reflns 7539
_refine_ls_number_restraints 0
_refine_ls_restrained_S_all 0.987
_refine_ls_R_factor_all 0.0386
_refine_ls_R_factor_gt 0.0280
_refine_ls_shift/su_max 0.001
_refine_ls_shift/su_mean 0.000
_refine_ls_structure_factor_coef Fsqd
_refine_ls_weighting_details 'w=1/[\s^2^(Fo^2^)+(0.0505P)^2^] where P=(Fo^2^+2Fc^2^)/3'
_refine_ls_weighting_scheme calc
_refine_ls_wR_factor_gt 0.0737
_refine_ls_wR_factor_ref 0.0759
_reflns_d_resolution_high 0.728
_reflns_d_resolution_low 12.187
_reflns_Friedel_coverage 0.000
_reflns_limit_h_max 14
_reflns_limit_h_min -14
_reflns_limit_k_max 12
_reflns_limit_k_min -14
_reflns_limit_l_max 33
_reflns_limit_l_min -34
_reflns_number_gt 5864
_reflns_number_total 7539
_reflns_threshold_expression I>4u(I)
_cod_data_source_file d2dt01575g2.cif
_cod_data_source_block ks1560_cmpd_12MesStar
_cod_database_code 7710539
_shelx_shelxl_version_number 2018/3
_shelx_space_group_comment
;
The symmetry employed for this shelxl refinement is uniquely defined
by the following loop, which should always be used as a source of
symmetry information in preference to the above space-group names.
They are only intended as comments.
;
_shelx_estimated_absorpt_t_max 0.841
_shelx_estimated_absorpt_t_min 0.689
_olex2_refinement_description
;
1. Fixed Uiso
 At 1.2 times of:
  All C(H) groups
 At 1.5 times of:
  All C(H,H,H) groups
2.a Aromatic/amide H refined with riding coordinates:
 C3(H3), C5(H5)
2.b Idealised Me refined as rotating group:
 C9(H9A,H9B,H9C), C21(H21A,H21B,H21C), C10(H10A,H10B,H10C), C16(H16A,H16B,
 H16C), C12(H12A,H12B,H12C), C18(H18A,H18B,H18C), C8(H8A,H8B,H8C), C14(H14A,
 H14B,H14C), C19(H19A,H19B,H19C), C20(H20A,H20B,H20C), C17(H17A,H17B,H17C),
 C13(H13A,H13B,H13C)
;
_olex2_submission_special_instructions 'No special instructions were received'
_stoe_detector_distance '110.0 mm'
_stoe_detector_pixelsize_x '0.150 mm'
_stoe_detector_pixelsize_y '0.150 mm'
_stoe_detector_size_x '34.0 cm'
_stoe_detector_size_y '34.0 cm'
_stoe_evaluation_integration_a 12.0
_stoe_evaluation_integration_b 0.0
_stoe_evaluation_integration_ems 0.012
_stoe_evaluation_lana_bis_l_even_max -
_stoe_evaluation_lana_bis_l_odd_max -
_stoe_evaluation_lana_bos_l_even_max 4
_stoe_evaluation_lana_bos_l_odd_max 1
_stoe_evaluation_lana_completeness 98.6
_stoe_evaluation_lana_dxs_max_order -
_stoe_evaluation_lana_dys_max_order -
_stoe_evaluation_lana_fs_max_order 3
_stoe_evaluation_lana_max_2theta_available 56.1
_stoe_evaluation_lana_max_2theta_desired 56.1
_stoe_evaluation_lana_mean_redundancy 6.4
_stoe_evaluation_lana_number_refls_after_or 49318
_stoe_evaluation_lana_number_refls_outliers 4300
_stoe_evaluation_lana_number_refls_total 53618
_stoe_evaluation_lana_number_refls_unique 7763
_stoe_evaluation_lana_number_refls_written 49318
_stoe_evaluation_lana_or_c1 0.035
_stoe_evaluation_lana_or_c2 0
_stoe_evaluation_lana_or_c3 0
_stoe_evaluation_lana_or_c4 0.7
_stoe_evaluation_lana_point_group 2/m
_stoe_evaluation_lana_table
;
#----------------------------------------------------------------------------
2Theta           5.5   11.5   17.5   23.5   29.5   35.5   41.5   47.5   53.5
#----------------------------------------------------------------------------
<Resolution>    6.15   3.40   2.29   1.73   1.38   1.16   1.00   0.88   0.79
N(total)         241    896   2014   3520   5451   7511   9780  11964  12241
<Redundancy>     5.4    6.0    5.8    6.0    6.1    6.3    6.4    6.6    6.4
Complet. [%%]   100.0  100.0  100.0  100.0  100.0  100.1   99.9  100.0   94.5
<I/sigma>      306.6  186.9   91.6   70.6   31.6   17.1    9.6    4.4    1.8
R(int)         0.010  0.013  0.014  0.015  0.020  0.029  0.047  0.091  0.184
#----------------------------------------------------------------------------
;
_stoe_measurement_identifier ks1570
_stoe_measurement_max_exposure_per_frame '600.0 s'
_stoe_measurement_mean_exposure_per_frame '600.0 s'
_stoe_measurement_min_exposure_per_frame '600.0 s'
_stoe_measurement_total_exposure_time '60.0 h'
_stoe_measurement_total_frame_number 360
_stoe_measurement_total_run_number 2
_stoe_measurement_tube_power '1.5 kW'

loop_
_space_group_symop_operation_xyz
'x, y, z'
'-x+1/2, y+1/2, -z+1/2'
'-x, -y, -z'
'x-1/2, -y-1/2, z-1/2'

loop_
_atom_site_label
_atom_site_type_symbol
_atom_site_fract_x
_atom_site_fract_y
_atom_site_fract_z
_atom_site_U_iso_or_equiv
_atom_site_adp_type
_atom_site_occupancy
_atom_site_site_symmetry_order
_atom_site_calc_flag
_atom_site_refinement_flags_posn
_atom_site_refinement_flags_adp
_atom_site_refinement_flags_occupancy
_atom_site_disorder_assembly
_atom_site_disorder_group
Ga1 Ga 0.44239(2) -0.03214(2) 0.18315(2) 0.02682(5) Uani 1 1 d . . . . .
Cl3 Cl 0.27377(4) 0.08562(4) 0.17298(2) 0.03579(9) Uani 1 1 d . . . . .
P2 P 0.53236(4) 0.39740(4) 0.31721(2) 0.02563(8) Uani 1 1 d . . . . .
P1 P 0.47340(4) 0.37252(4) 0.39748(2) 0.03093(10) Uani 1 1 d . . . . .
Cl2 Cl 0.60876(4) 0.08820(4) 0.19635(2) 0.04085(10) Uani 1 1 d . . . . .
Cl4 Cl 0.43809(4) -0.14797(4) 0.11135(2) 0.04301(11) Uani 1 1 d . . . . .
Cl1 Cl 0.44679(4) -0.15111(4) 0.25413(2) 0.04393(11) Uani 1 1 d . . . . .
C2 C 0.69958(12) 0.24951(12) 0.44358(5) 0.0214(3) Uani 1 1 d . . . . .
C3 C 0.78333(13) 0.15219(12) 0.43723(6) 0.0227(3) Uani 1 1 d . . . . .
H3 H 0.871465 0.162160 0.452008 0.027 Uiso 1 1 calc R U . . .
C4 C 0.74226(13) 0.04187(12) 0.41018(6) 0.0221(3) Uani 1 1 d . . . . .
C7 C 0.75277(13) 0.36386(13) 0.47947(6) 0.0247(3) Uani 1 1 d . . . . .
C11 C 0.83327(13) -0.05673(13) 0.39509(6) 0.0240(3) Uani 1 1 d . . . . .
C1 C 0.56954(13) 0.23301(12) 0.41938(6) 0.0218(3) Uani 1 1 d . . . . .
C6 C 0.52228(13) 0.11141(13) 0.40331(6) 0.0235(3) Uani 1 1 d . . . . .
C15 C 0.38039(14) 0.07223(14) 0.39775(6) 0.0279(3) Uani 1 1 d . . . . .
C5 C 0.61157(13) 0.02080(13) 0.39743(6) 0.0247(3) Uani 1 1 d . . . . .
H5 H 0.582125 -0.059298 0.384095 0.030 Uiso 1 1 calc R U . . .
C9 C 0.66443(15) 0.39346(15) 0.52008(6) 0.0319(3) Uani 1 1 d . . . . .
H9A H 0.579523 0.415208 0.499638 0.048 Uiso 1 1 calc R U . . .
H9B H 0.699251 0.464007 0.543392 0.048 Uiso 1 1 calc R U . . .
H9C H 0.658335 0.319994 0.543034 0.048 Uiso 1 1 calc R U . . .
C21 C 0.67644(14) 0.31532(14) 0.31340(6) 0.0302(3) Uani 1 1 d . . . . .
H21A H 0.699971 0.331452 0.277782 0.045 Uiso 1 1 calc R U . . .
H21B H 0.663311 0.225379 0.317512 0.045 Uiso 1 1 calc R U . . .
H21C H 0.744838 0.344238 0.342823 0.045 Uiso 1 1 calc R U . . .
C10 C 0.77241(16) 0.48169(13) 0.44674(7) 0.0333(3) Uani 1 1 d . . . . .
H10A H 0.826944 0.461661 0.420377 0.050 Uiso 1 1 calc R U . . .
H10B H 0.813080 0.546738 0.471937 0.050 Uiso 1 1 calc R U . . .
H10C H 0.689761 0.511891 0.427009 0.050 Uiso 1 1 calc R U . . .
C16 C 0.32486(15) 0.13044(16) 0.44472(7) 0.0353(4) Uani 1 1 d . . . . .
H16A H 0.375568 0.103982 0.480013 0.053 Uiso 1 1 calc R U . . .
H16B H 0.236613 0.102600 0.442098 0.053 Uiso 1 1 calc R U . . .
H16C H 0.327023 0.221820 0.441991 0.053 Uiso 1 1 calc R U . . .
C12 C 0.97303(14) -0.01749(14) 0.41112(7) 0.0322(3) Uani 1 1 d . . . . .
H12A H 0.985155 0.063408 0.394288 0.048 Uiso 1 1 calc R U . . .
H12B H 1.026972 -0.080520 0.398218 0.048 Uiso 1 1 calc R U . . .
H12C H 0.996467 -0.010226 0.451126 0.048 Uiso 1 1 calc R U . . .
C18 C 0.29718(15) 0.10366(16) 0.34193(7) 0.0350(3) Uani 1 1 d . . . . .
H18A H 0.291395 0.194665 0.337436 0.053 Uiso 1 1 calc R U . . .
H18B H 0.211705 0.068895 0.340122 0.053 Uiso 1 1 calc R U . . .
H18C H 0.335298 0.067492 0.312580 0.053 Uiso 1 1 calc R U . . .
C8 C 0.88297(15) 0.33351(15) 0.51491(7) 0.0333(3) Uani 1 1 d . . . . .
H8A H 0.877198 0.255412 0.534952 0.050 Uiso 1 1 calc R U . . .
H8B H 0.908780 0.401608 0.541093 0.050 Uiso 1 1 calc R U . . .
H8C H 0.946158 0.324104 0.491347 0.050 Uiso 1 1 calc R U . . .
C14 C 0.80271(17) -0.07480(17) 0.33285(7) 0.0380(4) Uani 1 1 d . . . . .
H14A H 0.715007 -0.104872 0.321772 0.057 Uiso 1 1 calc R U . . .
H14B H 0.861478 -0.136243 0.322187 0.057 Uiso 1 1 calc R U . . .
H14C H 0.812055 0.005124 0.314710 0.057 Uiso 1 1 calc R U . . .
C19 C 0.55622(16) 0.56117(15) 0.30729(7) 0.0381(4) Uani 1 1 d . . . . .
H19A H 0.628074 0.590863 0.334911 0.057 Uiso 1 1 calc R U . . .
H19B H 0.479098 0.607232 0.310992 0.057 Uiso 1 1 calc R U . . .
H19C H 0.574526 0.574926 0.270554 0.057 Uiso 1 1 calc R U . . .
C20 C 0.41361(16) 0.34556(17) 0.26057(7) 0.0375(4) Uani 1 1 d . . . . .
H20A H 0.439285 0.368582 0.226058 0.056 Uiso 1 1 calc R U . . .
H20B H 0.331963 0.385274 0.262422 0.056 Uiso 1 1 calc R U . . .
H20C H 0.404678 0.254501 0.262281 0.056 Uiso 1 1 calc R U . . .
C17 C 0.37062(16) -0.07001(16) 0.40472(8) 0.0417(4) Uani 1 1 d . . . . .
H17A H 0.390734 -0.112219 0.372387 0.063 Uiso 1 1 calc R U . . .
H17B H 0.283871 -0.091849 0.408704 0.063 Uiso 1 1 calc R U . . .
H17C H 0.431012 -0.096688 0.437500 0.063 Uiso 1 1 calc R U . . .
C13 C 0.81527(16) -0.18144(14) 0.42338(7) 0.0351(4) Uani 1 1 d . . . . .
H13A H 0.836843 -0.170577 0.463266 0.053 Uiso 1 1 calc R U . . .
H13B H 0.871099 -0.244903 0.412051 0.053 Uiso 1 1 calc R U . . .
H13C H 0.726377 -0.208386 0.412859 0.053 Uiso 1 1 calc R U . . .
H1 H 0.374(2) 0.336(2) 0.3761(9) 0.075(7) Uiso 1 1 d . . . . .

loop_
_atom_site_aniso_label
_atom_site_aniso_U_11
_atom_site_aniso_U_22
_atom_site_aniso_U_33
_atom_site_aniso_U_23
_atom_site_aniso_U_13
_atom_site_aniso_U_12
Ga1 0.02551(9) 0.02464(9) 0.03044(10) 0.00052(6) 0.00565(6) -0.00139(6)
Cl3 0.02948(19) 0.0377(2) 0.0384(2) -0.00168(17) 0.00198(15) 0.00560(15)
P2 0.02553(18) 0.02656(18) 0.02498(18) 0.00418(14) 0.00527(14) 0.00429(14)
P1 0.0345(2) 0.0327(2) 0.0279(2) 0.00674(16) 0.01170(16) 0.01553(16)
Cl2 0.0308(2) 0.03293(19) 0.0593(3) -0.00400(18) 0.00962(18) -0.00806(15)
Cl4 0.0490(3) 0.0393(2) 0.0443(2) -0.01274(18) 0.0177(2) -0.00621(18)
Cl1 0.0479(2) 0.0413(2) 0.0411(2) 0.01510(18) 0.00482(19) 0.00056(18)
C2 0.0233(7) 0.0215(6) 0.0195(6) 0.0018(5) 0.0045(5) 0.0024(5)
C3 0.0217(6) 0.0228(6) 0.0234(7) 0.0007(5) 0.0034(5) 0.0009(5)
C4 0.0238(6) 0.0203(6) 0.0222(7) 0.0021(5) 0.0044(5) 0.0029(5)
C7 0.0260(7) 0.0222(6) 0.0251(7) -0.0023(5) 0.0027(5) 0.0022(5)
C11 0.0248(7) 0.0211(6) 0.0259(7) -0.0010(5) 0.0043(5) 0.0037(5)
C1 0.0222(6) 0.0227(6) 0.0212(6) 0.0017(5) 0.0065(5) 0.0036(5)
C6 0.0216(6) 0.0259(7) 0.0228(7) 0.0027(5) 0.0037(5) 0.0003(5)
C15 0.0207(7) 0.0293(7) 0.0333(8) 0.0035(6) 0.0043(6) -0.0011(5)
C5 0.0255(7) 0.0209(6) 0.0273(7) 0.0001(5) 0.0037(6) -0.0012(5)
C9 0.0338(8) 0.0342(8) 0.0278(8) -0.0071(6) 0.0060(6) 0.0035(6)
C21 0.0305(8) 0.0338(8) 0.0280(7) 0.0036(6) 0.0095(6) 0.0075(6)
C10 0.0396(9) 0.0242(7) 0.0349(8) -0.0012(6) 0.0039(7) -0.0040(6)
C16 0.0243(7) 0.0490(10) 0.0339(9) 0.0062(7) 0.0088(6) -0.0008(7)
C12 0.0243(7) 0.0295(7) 0.0433(9) -0.0036(7) 0.0078(6) 0.0050(6)
C18 0.0254(7) 0.0424(9) 0.0353(9) -0.0002(7) 0.0008(6) -0.0019(7)
C8 0.0304(8) 0.0307(7) 0.0348(8) -0.0084(6) -0.0037(6) 0.0022(6)
C14 0.0407(9) 0.0439(9) 0.0289(8) -0.0057(7) 0.0055(7) 0.0135(7)
C19 0.0371(9) 0.0307(8) 0.0480(10) 0.0125(7) 0.0118(8) 0.0051(7)
C20 0.0322(8) 0.0522(10) 0.0272(8) 0.0001(7) 0.0033(6) 0.0006(7)
C17 0.0261(8) 0.0340(8) 0.0645(12) 0.0112(8) 0.0071(8) -0.0061(7)
C13 0.0355(9) 0.0234(7) 0.0480(10) 0.0047(7) 0.0121(7) 0.0065(6)

loop_
_atom_type_symbol
_atom_type_description
_atom_type_scat_dispersion_real
_atom_type_scat_dispersion_imag
_atom_type_scat_source
C C 0.0033 0.0016 'International Tables Vol C Tables 4.2.6.8 and 6.1.1.4'
H H 0.0000 0.0000 'International Tables Vol C Tables 4.2.6.8 and 6.1.1.4'
Cl Cl 0.1484 0.1585 'International Tables Vol C Tables 4.2.6.8 and 6.1.1.4'
Ga Ga 0.2307 1.6083 'International Tables Vol C Tables 4.2.6.8 and 6.1.1.4'
P P 0.1023 0.0942 'International Tables Vol C Tables 4.2.6.8 and 6.1.1.4'

loop_
_geom_angle_atom_site_label_1
_geom_angle_atom_site_label_2
_geom_angle_atom_site_label_3
_geom_angle
_geom_angle_site_symmetry_1
_geom_angle_site_symmetry_3
_geom_angle_publ_flag
Cl2 Ga1 Cl3 108.201(17) . . ?
Cl4 Ga1 Cl3 110.427(18) . . ?
Cl4 Ga1 Cl2 110.579(18) . . ?
Cl4 Ga1 Cl1 109.14(2) . . ?
Cl1 Ga1 Cl3 108.853(18) . . ?
Cl1 Ga1 Cl2 109.609(19) . . ?
C21 P2 P1 112.57(5) . . ?
C21 P2 C19 108.94(8) . . ?
C21 P2 C20 107.14(8) . . ?
C19 P2 P1 108.23(6) . . ?
C19 P2 C20 106.98(8) . . ?
C20 P2 P1 112.78(6) . . ?
P2 P1 H1 91.2(11) . . ?
C1 P1 P2 97.14(5) . . ?
C1 P1 H1 106.0(11) . . ?
C3 C2 C7 118.45(12) . . ?
C3 C2 C1 117.18(12) . . ?
C1 C2 C7 124.26(11) . . ?
C2 C3 H3 118.8 . . ?
C4 C3 C2 122.40(13) . . ?
C4 C3 H3 118.8 . . ?
C3 C4 C11 123.19(12) . . ?
C3 C4 C5 117.35(12) . . ?
C5 C4 C11 119.45(12) . . ?
C9 C7 C2 109.48(12) . . ?
C10 C7 C2 114.45(12) . . ?
C10 C7 C9 109.94(12) . . ?
C8 C7 C2 110.81(11) . . ?
C8 C7 C9 105.73(12) . . ?
C8 C7 C10 106.04(12) . . ?
C4 C11 C12 112.54(12) . . ?
C4 C11 C14 108.14(12) . . ?
C4 C11 C13 110.19(12) . . ?
C12 C11 C13 108.70(12) . . ?
C14 C11 C12 107.88(13) . . ?
C14 C11 C13 109.33(13) . . ?
C2 C1 P1 118.28(10) . . ?
C2 C1 C6 119.98(12) . . ?
C6 C1 P1 120.69(10) . . ?
C1 C6 C15 123.99(12) . . ?
C5 C6 C1 116.89(12) . . ?
C5 C6 C15 118.84(12) . . ?
C16 C15 C6 109.60(12) . . ?
C18 C15 C6 114.14(12) . . ?
C18 C15 C16 110.79(13) . . ?
C18 C15 C17 106.15(13) . . ?
C17 C15 C6 110.06(12) . . ?
C17 C15 C16 105.71(13) . . ?
C4 C5 H5 118.5 . . ?
C6 C5 C4 123.02(13) . . ?
C6 C5 H5 118.5 . . ?
C7 C9 H9A 109.5 . . ?
C7 C9 H9B 109.5 . . ?
C7 C9 H9C 109.5 . . ?
H9A C9 H9B 109.5 . . ?
H9A C9 H9C 109.5 . . ?
H9B C9 H9C 109.5 . . ?
P2 C21 H21A 109.5 . . ?
P2 C21 H21B 109.5 . . ?
P2 C21 H21C 109.5 . . ?
H21A C21 H21B 109.5 . . ?
H21A C21 H21C 109.5 . . ?
H21B C21 H21C 109.5 . . ?
C7 C10 H10A 109.5 . . ?
C7 C10 H10B 109.5 . . ?
C7 C10 H10C 109.5 . . ?
H10A C10 H10B 109.5 . . ?
H10A C10 H10C 109.5 . . ?
H10B C10 H10C 109.5 . . ?
C15 C16 H16A 109.5 . . ?
C15 C16 H16B 109.5 . . ?
C15 C16 H16C 109.5 . . ?
H16A C16 H16B 109.5 . . ?
H16A C16 H16C 109.5 . . ?
H16B C16 H16C 109.5 . . ?
C11 C12 H12A 109.5 . . ?
C11 C12 H12B 109.5 . . ?
C11 C12 H12C 109.5 . . ?
H12A C12 H12B 109.5 . . ?
H12A C12 H12C 109.5 . . ?
H12B C12 H12C 109.5 . . ?
C15 C18 H18A 109.5 . . ?
C15 C18 H18B 109.5 . . ?
C15 C18 H18C 109.5 . . ?
H18A C18 H18B 109.5 . . ?
H18A C18 H18C 109.5 . . ?
H18B C18 H18C 109.5 . . ?
C7 C8 H8A 109.5 . . ?
C7 C8 H8B 109.5 . . ?
C7 C8 H8C 109.5 . . ?
H8A C8 H8B 109.5 . . ?
H8A C8 H8C 109.5 . . ?
H8B C8 H8C 109.5 . . ?
C11 C14 H14A 109.5 . . ?
C11 C14 H14B 109.5 . . ?
C11 C14 H14C 109.5 . . ?
H14A C14 H14B 109.5 . . ?
H14A C14 H14C 109.5 . . ?
H14B C14 H14C 109.5 . . ?
P2 C19 H19A 109.5 . . ?
P2 C19 H19B 109.5 . . ?
P2 C19 H19C 109.5 . . ?
H19A C19 H19B 109.5 . . ?
H19A C19 H19C 109.5 . . ?
H19B C19 H19C 109.5 . . ?
P2 C20 H20A 109.5 . . ?
P2 C20 H20B 109.5 . . ?
P2 C20 H20C 109.5 . . ?
H20A C20 H20B 109.5 . . ?
H20A C20 H20C 109.5 . . ?
H20B C20 H20C 109.5 . . ?
C15 C17 H17A 109.5 . . ?
C15 C17 H17B 109.5 . . ?
C15 C17 H17C 109.5 . . ?
H17A C17 H17B 109.5 . . ?
H17A C17 H17C 109.5 . . ?
H17B C17 H17C 109.5 . . ?
C11 C13 H13A 109.5 . . ?
C11 C13 H13B 109.5 . . ?
C11 C13 H13C 109.5 . . ?
H13A C13 H13B 109.5 . . ?
H13A C13 H13C 109.5 . . ?
H13B C13 H13C 109.5 . . ?

loop_
_geom_bond_atom_site_label_1
_geom_bond_atom_site_label_2
_geom_bond_distance
_geom_bond_site_symmetry_2
_geom_bond_publ_flag
Ga1 Cl3 2.1744(4) . ?
Ga1 Cl2 2.1695(4) . ?
Ga1 Cl4 2.1642(4) . ?
Ga1 Cl1 2.1668(4) . ?
P2 P1 2.2184(5) . ?
P2 C21 1.7916(15) . ?
P2 C19 1.7934(17) . ?
P2 C20 1.7933(16) . ?
P1 C1 1.8343(13) . ?
P1 H1 1.16(2) . ?
C2 C3 1.4015(18) . ?
C2 C7 1.5553(19) . ?
C2 C1 1.4169(19) . ?
C3 H3 0.9500 . ?
C3 C4 1.3867(18) . ?
C4 C11 1.5292(18) . ?
C4 C5 1.3913(19) . ?
C7 C9 1.541(2) . ?
C7 C10 1.535(2) . ?
C7 C8 1.533(2) . ?
C11 C12 1.530(2) . ?
C11 C14 1.530(2) . ?
C11 C13 1.536(2) . ?
C1 C6 1.4241(19) . ?
C6 C15 1.5549(19) . ?
C6 C5 1.3876(19) . ?
C15 C16 1.538(2) . ?
C15 C18 1.535(2) . ?
C15 C17 1.536(2) . ?
C5 H5 0.9500 . ?
C9 H9A 0.9800 . ?
C9 H9B 0.9800 . ?
C9 H9C 0.9800 . ?
C21 H21A 0.9800 . ?
C21 H21B 0.9800 . ?
C21 H21C 0.9800 . ?
C10 H10A 0.9800 . ?
C10 H10B 0.9800 . ?
C10 H10C 0.9800 . ?
C16 H16A 0.9800 . ?
C16 H16B 0.9800 . ?
C16 H16C 0.9800 . ?
C12 H12A 0.9800 . ?
C12 H12B 0.9800 . ?
C12 H12C 0.9800 . ?
C18 H18A 0.9800 . ?
C18 H18B 0.9800 . ?
C18 H18C 0.9800 . ?
C8 H8A 0.9800 . ?
C8 H8B 0.9800 . ?
C8 H8C 0.9800 . ?
C14 H14A 0.9800 . ?
C14 H14B 0.9800 . ?
C14 H14C 0.9800 . ?
C19 H19A 0.9800 . ?
C19 H19B 0.9800 . ?
C19 H19C 0.9800 . ?
C20 H20A 0.9800 . ?
C20 H20B 0.9800 . ?
C20 H20C 0.9800 . ?
C17 H17A 0.9800 . ?
C17 H17B 0.9800 . ?
C17 H17C 0.9800 . ?
C13 H13A 0.9800 . ?
C13 H13B 0.9800 . ?
C13 H13C 0.9800 . ?

loop_
_geom_torsion_atom_site_label_1
_geom_torsion_atom_site_label_2
_geom_torsion_atom_site_label_3
_geom_torsion_atom_site_label_4
_geom_torsion
_geom_torsion_site_symmetry_1
_geom_torsion_site_symmetry_2
_geom_torsion_site_symmetry_3
_geom_torsion_site_symmetry_4
_geom_torsion_publ_flag
P2 P1 C1 C2 82.28(10) . . . . ?
P2 P1 C1 C6 -86.02(11) . . . . ?
P1 C1 C6 C15 -36.25(18) . . . . ?
P1 C1 C6 C5 149.95(11) . . . . ?
C2 C3 C4 C11 170.34(13) . . . . ?
C2 C3 C4 C5 -10.9(2) . . . . ?
C2 C1 C6 C15 155.65(13) . . . . ?
C2 C1 C6 C5 -18.15(19) . . . . ?
C3 C2 C7 C9 -131.79(13) . . . . ?
C3 C2 C7 C10 104.28(15) . . . . ?
C3 C2 C7 C8 -15.56(18) . . . . ?
C3 C2 C1 P1 -151.46(10) . . . . ?
C3 C2 C1 C6 16.93(19) . . . . ?
C3 C4 C11 C12 -2.26(19) . . . . ?
C3 C4 C11 C14 -121.32(15) . . . . ?
C3 C4 C11 C13 119.24(15) . . . . ?
C3 C4 C5 C6 9.6(2) . . . . ?
C7 C2 C3 C4 174.07(13) . . . . ?
C7 C2 C1 P1 32.61(17) . . . . ?
C7 C2 C1 C6 -159.00(13) . . . . ?
C11 C4 C5 C6 -171.61(13) . . . . ?
C1 C2 C3 C4 -2.1(2) . . . . ?
C1 C2 C7 C9 44.09(18) . . . . ?
C1 C2 C7 C10 -79.84(17) . . . . ?
C1 C2 C7 C8 160.32(13) . . . . ?
C1 C6 C15 C16 -39.62(19) . . . . ?
C1 C6 C15 C18 85.31(18) . . . . ?
C1 C6 C15 C17 -155.47(14) . . . . ?
C1 C6 C5 C4 4.7(2) . . . . ?
C15 C6 C5 C4 -169.47(13) . . . . ?
C5 C4 C11 C12 178.98(13) . . . . ?
C5 C4 C11 C14 59.92(17) . . . . ?
C5 C4 C11 C13 -59.53(17) . . . . ?
C5 C6 C15 C16 134.06(14) . . . . ?
C5 C6 C15 C18 -101.01(16) . . . . ?
C5 C6 C15 C17 18.21(19) . . . . ?
